data_7020456
loop_
_publ_author_name
'Eckshtain-Levi, Meital'
'Lavi, Ronit'
'Yufit, Dmitry'
'Orio, Maylis'
'Wanke, Riccardo'
'Benisvy, Laurent'

_publ_section_title
;
 A novel di-compartmental bis-(2-hydroxyisophtalamide) macrocyclic ligand
 and its mononuclear Cu(II) and Ni(II) complexes.
;
_journal_issue 40
_journal_name_full 'Dalton transactions (Cambridge, England : 2003)'
_journal_page_first 12457
_journal_page_last 12467
_journal_paper_doi 10.1039/c2dt31586f
_journal_volume 41
_journal_year 2012
_chemical_formula_moiety 'C28 H30 N4 Ni O6, H2 O, 2(C16 H36 N)'
_chemical_formula_sum 'C60 H104 N6 Ni O7'
_chemical_formula_weight 1080.20
_chemical_name_systematic
;
?
;
_space_group_crystal_system triclinic
_space_group_IT_number 2
_space_group_name_Hall '-P 1'
_space_group_name_H-M_alt 'P -1'
_symmetry_space_group_name_Hall '-P 1'
_symmetry_space_group_name_H-M 'P -1'
_atom_sites_solution_hydrogens geom
_atom_sites_solution_primary direct
_atom_sites_solution_secondary difmap
_audit_creation_date 2012-05-10
_audit_creation_method
;
Olex2 1.2-beta
(compiled 2012.05.09 svn.r2324, GUI svn.r4230)
;
_cell_angle_alpha 98.776(2)
_cell_angle_beta 100.154(2)
_cell_angle_gamma 107.980(2)
_cell_formula_units_Z 1
_cell_length_a 9.6113(9)
_cell_length_b 10.1921(9)
_cell_length_c 16.9872(15)
_cell_measurement_reflns_used 2979
_cell_measurement_temperature 120
_cell_measurement_theta_max 25.74
_cell_measurement_theta_min 2.29
_cell_volume 1519.4(2)
_computing_cell_refinement 'SAINT v6.45A (Bruker, 2003)'
_computing_data_collection 'SMART v5.625 (Bruker, 2001)'
_computing_data_reduction 'SAINT v6.45A (Bruker, 2003)'
_computing_molecular_graphics
;
O. V. Dolomanov, L. J. Bourhis, R. J. Gildea, J. A. K. Howard and H. Puschmann,
OLEX2: a complete structure solution, refinement and analysis program.
J. Appl. Cryst. (2009). 42, 339-341.
;
_computing_publication_material
;
O. V. Dolomanov, L. J. Bourhis, R. J. Gildea, J. A. K. Howard and H. Puschmann,
OLEX2: a complete structure solution, refinement and analysis program.
J. Appl. Cryst. (2009). 42, 339-341.
;
_computing_structure_refinement
;
XL, G.M. Sheldrick, Acta Cryst.
(2008). A64, 112-122
;
_computing_structure_solution
;
XS, G.M. Sheldrick, Acta Cryst.
(2008). A64, 112-122
;
_diffrn_ambient_temperature 120
_diffrn_measured_fraction_theta_full 0.995
_diffrn_measured_fraction_theta_max 0.995
_diffrn_measurement_device_type 'CCD area detector'
_diffrn_measurement_method '/w scans'
_diffrn_radiation_monochromator graphite
_diffrn_radiation_type MoK\a
_diffrn_radiation_wavelength 0.71073
_diffrn_reflns_av_R_equivalents 0.0345
_diffrn_reflns_av_unetI/netI 0.0509
_diffrn_reflns_limit_h_max 12
_diffrn_reflns_limit_h_min -12
_diffrn_reflns_limit_k_max 13
_diffrn_reflns_limit_k_min -13
_diffrn_reflns_limit_l_max 22
_diffrn_reflns_limit_l_min -22
_diffrn_reflns_number 15020
_diffrn_reflns_theta_full 27.50
_diffrn_reflns_theta_max 27.50
_diffrn_reflns_theta_min 2.15
_diffrn_source 'fine-focus sealed tube'
_diffrn_source_current 35.0
_diffrn_source_power 1.75
_diffrn_source_target Mo
_diffrn_source_voltage 50.0
_exptl_absorpt_coefficient_mu 0.373
_exptl_absorpt_correction_T_max 0.9281
_exptl_absorpt_correction_T_min 0.2308
_exptl_absorpt_correction_type multi-scan
_exptl_absorpt_process_details
;
SADABS-2006/1 (Bruker,2006) was used for absorption correction.
R(int) was 0.0379 before and 0.0211 after correction.
The Ratio of minimum to maximum transmission is 0.2487.
The \l/2 correction factor is 0.0015.
;
_exptl_crystal_colour 'clear light brown'
_exptl_crystal_colour_lustre clear
_exptl_crystal_colour_modifier light
_exptl_crystal_colour_primary brown
_exptl_crystal_density_diffrn 1.181
_exptl_crystal_density_method 'not measured'
_exptl_crystal_description block
_exptl_crystal_F_000 590
_exptl_crystal_recrystallization_method 'in a freezer'
_exptl_crystal_size_max 0.24
_exptl_crystal_size_mid 0.16
_exptl_crystal_size_min 0.16
_refine_diff_density_max 0.745
_refine_diff_density_min -0.358
_refine_diff_density_rms 0.063
_refine_ls_extinction_method none
_refine_ls_goodness_of_fit_ref 1.085
_refine_ls_hydrogen_treatment constr
_refine_ls_matrix_type full
_refine_ls_number_parameters 342
_refine_ls_number_reflns 6945
_refine_ls_number_restraints 7
_refine_ls_restrained_S_all 1.087
_refine_ls_R_factor_all 0.1368
_refine_ls_R_factor_gt 0.0864
_refine_ls_shift/su_max 0.024
_refine_ls_shift/su_mean 0.001
_refine_ls_structure_factor_coef Fsqd
_refine_ls_weighting_details 'calc w=1/[\s^2^(Fo^2^)+(0.1400P)^2^+0.7000P] where P=(Fo^2^+2Fc^2^)/3'
_refine_ls_weighting_scheme calc
_refine_ls_wR_factor_gt 0.2465
_refine_ls_wR_factor_ref 0.2800
_reflns_number_gt 3991
_reflns_number_total 6945
_reflns_threshold_expression >2sigma(I)
_cod_data_source_file c2dt31586f.txt
_cod_data_source_block dbl12_[1][NBu4]2
_cod_depositor_comments
;
The following automatic conversions were performed:

'_diffrn_source_target' value 'MO' changed to 'Mo' according to
/home/saulius/struct/CIF-dictionaries/cif_core.dic dictionary named
'cif_core.dic' version 2.4.2 from 2011-04-26.

Automatic conversion script
Id: cif_fix_values 1891 2012-01-12 08:04:46Z andrius 
;
_cod_database_code 7020456

loop_
_space_group_symop_id
_space_group_symop_operation_xyz
1 'x, y, z'
2 '-x, -y, -z'

loop_
_atom_site_label
_atom_site_type_symbol
_atom_site_fract_x
_atom_site_fract_y
_atom_site_fract_z
_atom_site_U_iso_or_equiv
_atom_site_adp_type
_atom_site_occupancy
_atom_site_symmetry_multiplicity
_atom_site_calc_flag
_atom_site_refinement_flags
_atom_site_disorder_assembly
_atom_site_disorder_group
Ni1 Ni 0.88666(9) 0.88632(9) -0.00527(5) 0.0456(3) Uani 0.50 1 d P . .
O1 O 0.9859(3) 1.0464(3) 0.06869(16) 0.0596(7) Uani 1 1 d . . .
O2 O 0.6520(3) 0.8104(3) 0.16970(18) 0.0696(8) Uani 1 1 d . . .
O3 O 0.7314(4) 0.5547(3) -0.2066(2) 0.0783(9) Uani 1 1 d . . .
N1 N 0.7610(4) 0.8141(3) 0.0618(2) 0.0609(8) Uani 1 1 d . . .
N2 N 0.7947(4) 0.7147(4) -0.0848(2) 0.0686(9) Uani 1 1 d . . .
C1 C 0.9834(4) 1.0896(4) 0.1460(2) 0.0507(9) Uani 1 1 d . . .
C2 C 0.8762(4) 1.0039(4) 0.1821(2) 0.0519(9) Uani 1 1 d . . .
C3 C 0.8845(5) 1.0469(4) 0.2657(2) 0.0593(10) Uani 1 1 d . A .
H3 H 0.8140 0.9879 0.2894 0.071 Uiso 1 1 calc R . .
C4 C 0.9899(5) 1.1704(5) 0.3155(2) 0.0621(10) Uani 1 1 d . . .
C5 C 1.0386(19) 1.2327(16) 0.4190(9) 0.051(4) Uiso 0.30 1 d P A 2
C5A C 0.9905(9) 1.2037(8) 0.4033(4) 0.0594(19) Uiso 0.70 1 d P A 1
C6 C 1.157(2) 1.3718(19) 0.4513(11) 0.094(5) Uiso 0.30 1 d P A 2
H6A H 1.1264 1.4429 0.4272 0.141 Uiso 0.30 1 calc PR A 2
H6B H 1.2508 1.3684 0.4373 0.141 Uiso 0.30 1 calc PR A 2
H6C H 1.1733 1.3969 0.5111 0.141 Uiso 0.30 1 calc PR A 2
C6A C 0.8724(7) 1.1005(7) 0.4348(4) 0.0736(16) Uiso 0.70 1 d P A 1
H6AA H 0.8817 1.0067 0.4236 0.110 Uiso 0.70 1 calc PR A 1
H6AB H 0.7716 1.0947 0.4069 0.110 Uiso 0.70 1 calc PR A 1
H6AC H 0.8881 1.1338 0.4940 0.110 Uiso 0.70 1 calc PR A 1
C7 C 1.112(2) 1.134(2) 0.4437(11) 0.086(5) Uiso 0.30 1 d P A 2
H7A H 1.1195 1.1372 0.5023 0.128 Uiso 0.30 1 calc PR A 2
H7B H 1.2126 1.1610 0.4332 0.128 Uiso 0.30 1 calc PR A 2
H7C H 1.0517 1.0381 0.4122 0.128 Uiso 0.30 1 calc PR A 2
C7A C 1.1524(8) 1.2239(8) 0.4556(4) 0.0791(18) Uiso 0.70 1 d P A 1
H7AA H 1.2294 1.2896 0.4358 0.119 Uiso 0.70 1 calc PR A 1
H7AB H 1.1672 1.1323 0.4499 0.119 Uiso 0.70 1 calc PR A 1
H7AC H 1.1605 1.2622 0.5134 0.119 Uiso 0.70 1 calc PR A 1
C8 C 0.894(3) 1.222(3) 0.4339(16) 0.129(8) Uiso 0.30 1 d P A 2
H8A H 0.8449 1.2696 0.3979 0.194 Uiso 0.30 1 d PR A 2
H8B H 0.9058 1.2665 0.4913 0.194 Uiso 0.30 1 d PR A 2
H8C H 0.8316 1.1220 0.4230 0.194 Uiso 0.30 1 d PR A 2
C8A C 0.9756(8) 1.3526(7) 0.4268(4) 0.0765(17) Uiso 0.70 1 d P A 1
H8AA H 0.8768 1.3497 0.3977 0.115 Uiso 0.70 1 d PR A 1
H8AB H 1.0549 1.4232 0.4112 0.115 Uiso 0.70 1 d PR A 1
H8AC H 0.9858 1.3780 0.4861 0.115 Uiso 0.70 1 d PR A 1
C9 C 0.7546(4) 0.8689(4) 0.1367(3) 0.0582(10) Uani 1 1 d . . .
C10 C 0.6439(5) 0.6832(5) 0.0149(3) 0.0818(13) Uani 1 1 d . . .
H10E H 0.5549 0.7039 -0.0112 0.098 Uiso 1 1 calc R . .
H10F H 0.6127 0.6196 0.0521 0.098 Uiso 1 1 calc R . .
C11 C 0.6994(6) 0.6128(5) -0.0484(3) 0.0857(15) Uani 1 1 d . . .
H11E H 0.7572 0.5579 -0.0238 0.103 Uiso 1 1 calc R . .
H11F H 0.6127 0.5460 -0.0917 0.103 Uiso 1 1 calc R . .
C12 C 0.8053(5) 0.6739(4) -0.1621(3) 0.0607(10) Uani 1 1 d . . .
C13 C 0.9148(4) 0.7801(4) -0.1944(2) 0.0516(9) Uani 1 1 d . . .
C14 C 0.9129(4) 0.7428(4) -0.2771(2) 0.0574(9) Uani 1 1 d . . .
H14 H 0.8427 0.6546 -0.3088 0.069 Uiso 1 1 calc R . .
O4 O 0.5691(6) 0.5864(6) 0.2502(4) 0.085(2) Uani 0.50 1 d P B 3
H4A H 0.4739 0.5507 0.2492 0.128 Uiso 0.50 1 d PR B 3
H4B H 0.5912 0.6802 0.2551 0.128 Uiso 0.50 1 d PR B 3
N1S N 0.2751(4) 0.8371(4) 0.2144(2) 0.0713(10) Uani 1 1 d D . .
C1S C 0.3265(6) 0.9965(5) 0.2281(3) 0.0769(13) Uani 1 1 d . C .
H1SA H 0.2632 1.0215 0.1844 0.092 Uiso 1 1 calc R . .
H1SB H 0.3084 1.0345 0.2810 0.092 Uiso 1 1 calc R . .
C2S C 0.4878(6) 1.0680(5) 0.2289(4) 0.0945(16) Uani 1 1 d . . .
H2SA H 0.5063 1.0342 0.1753 0.113 Uiso 1 1 calc R C .
H2SB H 0.5523 1.0423 0.2717 0.113 Uiso 1 1 calc R . .
C3S C 0.5310(7) 1.2294(6) 0.2459(4) 0.1032(19) Uani 1 1 d . C .
H3SA H 0.6352 1.2712 0.2400 0.124 Uiso 1 1 calc R . .
H3SB H 0.4638 1.2541 0.2040 0.124 Uiso 1 1 calc R . .
C4S C 0.5216(6) 1.2951(6) 0.3302(4) 0.0946(16) Uani 1 1 d . . .
H4SA H 0.5564 1.3983 0.3379 0.142 Uiso 1 1 calc R C .
H4SB H 0.5852 1.2688 0.3722 0.142 Uiso 1 1 calc R . .
H4SC H 0.4170 1.2606 0.3351 0.142 Uiso 1 1 calc R . .
C5S C 0.3765(5) 0.7947(4) 0.2780(2) 0.0690(11) Uani 1 1 d . C .
H5SA H 0.3386 0.6903 0.2691 0.083 Uiso 1 1 calc R . .
H5SB H 0.4789 0.8233 0.2679 0.083 Uiso 1 1 calc R . .
C6S C 0.3888(7) 0.8566(5) 0.3673(3) 0.0873(15) Uani 1 1 d . . .
H6SA H 0.4339 0.9609 0.3782 0.105 Uiso 1 1 calc R C .
H6SB H 0.2867 0.8325 0.3777 0.105 Uiso 1 1 calc R . .
C7S C 0.4841(7) 0.8011(6) 0.4249(3) 0.0994(18) Uani 1 1 d . C .
H7SA H 0.5790 0.8103 0.4074 0.119 Uiso 1 1 calc R . .
H7SB H 0.5106 0.8613 0.4806 0.119 Uiso 1 1 calc R . .
C8S C 0.4121(8) 0.6527(6) 0.4290(4) 0.110(2) Uani 1 1 d . . .
H8SA H 0.3129 0.6397 0.4405 0.165 Uiso 1 1 calc R C .
H8SB H 0.4751 0.6293 0.4727 0.165 Uiso 1 1 calc R . .
H8SC H 0.4004 0.5903 0.3764 0.165 Uiso 1 1 calc R . .
C9B C 0.3250(15) 0.8168(15) 0.1322(6) 0.055(3) Uiso 0.30 1 d PD C 2
H9BA H 0.4365 0.8533 0.1454 0.065 Uiso 0.30 1 calc PR C 2
H9BB H 0.2924 0.7138 0.1092 0.065 Uiso 0.30 1 calc PR C 2
C9S C 0.2751(6) 0.7521(6) 0.1322(3) 0.0498(11) Uiso 0.70 1 d PD C 1
H9SA H 0.2516 0.6517 0.1355 0.060 Uiso 0.70 1 calc PR C 1
H9SB H 0.3776 0.7862 0.1227 0.060 Uiso 0.70 1 calc PR C 1
C10B C 0.269(2) 0.8856(19) 0.0633(8) 0.094(5) Uiso 0.30 1 d PD C 2
H10A H 0.1608 0.8699 0.0587 0.112 Uiso 0.30 1 calc PR C 2
H10B H 0.3238 0.9890 0.0791 0.112 Uiso 0.30 1 calc PR C 2
C10S C 0.1628(6) 0.7604(6) 0.0582(3) 0.0621(14) Uiso 0.70 1 d PD C 1
H10C H 0.1569 0.8566 0.0659 0.074 Uiso 0.70 1 calc PR C 1
H10D H 0.0615 0.6924 0.0544 0.074 Uiso 0.70 1 calc PR C 1
C11B C 0.291(2) 0.827(2) -0.0213(11) 0.089(6) Uiso 0.30 1 d PD C 2
H11A H 0.2732 0.8857 -0.0609 0.106 Uiso 0.30 1 calc PR C 2
H11B H 0.3931 0.8220 -0.0171 0.106 Uiso 0.30 1 calc PR C 2
C11S C 0.2124(8) 0.7261(8) -0.0215(4) 0.0673(17) Uiso 0.70 1 d PD C 1
H11C H 0.2409 0.6406 -0.0221 0.081 Uiso 0.70 1 calc PR C 1
H11D H 0.1258 0.7039 -0.0687 0.081 Uiso 0.70 1 calc PR C 1
C12B C 0.172(3) 0.683(3) -0.045(2) 0.162(14) Uiso 0.30 1 d PD C 2
H12A H 0.1325 0.6609 0.0030 0.243 Uiso 0.30 1 calc PR C 2
H12B H 0.2160 0.6122 -0.0635 0.243 Uiso 0.30 1 calc PR C 2
H12C H 0.0899 0.6801 -0.0889 0.243 Uiso 0.30 1 calc PR C 2
C12S C 0.3429(9) 0.8445(8) -0.0323(5) 0.080(2) Uiso 0.70 1 d PD C 1
H12D H 0.3175 0.9309 -0.0292 0.121 Uiso 0.70 1 calc PR C 1
H12E H 0.3637 0.8185 -0.0858 0.121 Uiso 0.70 1 calc PR C 1
H12F H 0.4322 0.8610 0.0112 0.121 Uiso 0.70 1 calc PR C 1
C13S C 0.1130(6) 0.7887(5) 0.2218(3) 0.0883(15) Uani 1 1 d D C .
H13A H 0.1101 0.8382 0.2761 0.106 Uiso 1 1 d R . .
H13B H 0.0518 0.8185 0.1796 0.106 Uiso 1 1 d R . .
C14B C 0.0419(8) 0.6279(7) 0.2248(6) 0.090(2) Uiso 0.70 1 d PD C 2
H14A H 0.0567 0.5667 0.1781 0.108 Uiso 0.70 1 calc PR C 2
H14B H 0.0918 0.6105 0.2763 0.108 Uiso 0.70 1 calc PR C 2
C14S C 0.019(2) 0.6262(12) 0.1878(12) 0.096(6) Uiso 0.30 1 d PD C 1
H14C H -0.0429 0.6083 0.1314 0.115 Uiso 0.30 1 calc PR C 1
H14D H 0.0849 0.5687 0.1880 0.115 Uiso 0.30 1 calc PR C 1
C15B C -0.1281(10) 0.5926(10) 0.2201(5) 0.098(3) Uiso 0.70 1 d PD C 2
H15A H -0.1865 0.4903 0.2007 0.117 Uiso 0.70 1 calc PR C 2
H15B H -0.1733 0.6476 0.1869 0.117 Uiso 0.70 1 calc PR C 2
C15S C -0.084(2) 0.593(2) 0.2503(12) 0.084(5) Uiso 0.30 1 d PD C 1
H15C H -0.0078 0.6094 0.3016 0.101 Uiso 0.30 1 calc PR C 1
H15D H -0.1312 0.4891 0.2328 0.101 Uiso 0.30 1 calc PR C 1
C16B C -0.1028(13) 0.6511(11) 0.3227(6) 0.125(3) Uiso 0.70 1 d PD C 2
H16A H -0.1960 0.6069 0.3391 0.187 Uiso 0.70 1 calc PR C 2
H16B H -0.0767 0.7541 0.3356 0.187 Uiso 0.70 1 calc PR C 2
H16C H -0.0213 0.6261 0.3526 0.187 Uiso 0.70 1 calc PR C 2
C16S C -0.220(2) 0.636(2) 0.2874(14) 0.112(6) Uiso 0.30 1 d PD C 1
H16D H -0.1771 0.7324 0.3215 0.168 Uiso 0.30 1 calc PR C 1
H16E H -0.2608 0.5696 0.3205 0.168 Uiso 0.30 1 calc PR C 1
H16F H -0.3007 0.6313 0.2417 0.168 Uiso 0.30 1 calc PR C 1

loop_
_atom_site_aniso_label
_atom_site_aniso_U_11
_atom_site_aniso_U_22
_atom_site_aniso_U_33
_atom_site_aniso_U_23
_atom_site_aniso_U_13
_atom_site_aniso_U_12
Ni1 0.0523(5) 0.0503(5) 0.0610(6) 0.0304(4) 0.0383(4) 0.0324(4)
O1 0.0682(16) 0.0696(16) 0.0651(15) 0.0303(13) 0.0441(13) 0.0343(14)
O2 0.0781(18) 0.0733(17) 0.0904(19) 0.0390(15) 0.0624(16) 0.0385(15)
O3 0.105(2) 0.0544(17) 0.093(2) 0.0184(15) 0.0575(19) 0.0314(16)
N1 0.069(2) 0.0561(18) 0.076(2) 0.0263(16) 0.0457(17) 0.0249(16)
N2 0.080(2) 0.066(2) 0.078(2) 0.0343(17) 0.0445(19) 0.0266(18)
C1 0.059(2) 0.060(2) 0.064(2) 0.0333(17) 0.0367(17) 0.0416(18)
C2 0.063(2) 0.058(2) 0.067(2) 0.0349(17) 0.0419(18) 0.0420(18)
C3 0.077(3) 0.068(2) 0.072(2) 0.042(2) 0.048(2) 0.049(2)
C4 0.082(3) 0.073(3) 0.065(2) 0.036(2) 0.038(2) 0.051(2)
C9 0.067(2) 0.064(2) 0.080(2) 0.042(2) 0.051(2) 0.042(2)
C10 0.074(3) 0.083(3) 0.098(3) 0.022(3) 0.054(3) 0.021(2)
C11 0.113(4) 0.065(3) 0.101(3) 0.032(2) 0.075(3) 0.028(3)
C12 0.069(3) 0.061(2) 0.079(3) 0.033(2) 0.042(2) 0.039(2)
C13 0.059(2) 0.056(2) 0.066(2) 0.0315(17) 0.0329(18) 0.0382(18)
C14 0.068(2) 0.064(2) 0.067(2) 0.0289(18) 0.0301(19) 0.046(2)
O4 0.054(3) 0.082(4) 0.156(6) 0.086(4) 0.040(4) 0.039(3)
N1S 0.085(2) 0.083(2) 0.068(2) 0.0154(18) 0.0170(18) 0.062(2)
C1S 0.099(3) 0.080(3) 0.091(3) 0.038(2) 0.042(3) 0.065(3)
C2S 0.101(4) 0.087(3) 0.139(5) 0.048(3) 0.062(3) 0.064(3)
C3S 0.123(5) 0.094(4) 0.147(5) 0.059(4) 0.077(4) 0.073(3)
C4S 0.092(4) 0.082(3) 0.131(5) 0.040(3) 0.042(3) 0.044(3)
C5S 0.088(3) 0.062(2) 0.066(2) 0.0124(19) 0.009(2) 0.045(2)
C6S 0.128(4) 0.082(3) 0.066(3) 0.017(2) 0.019(3) 0.056(3)
C7S 0.144(5) 0.084(3) 0.069(3) 0.018(3) 0.003(3) 0.050(3)
C8S 0.152(6) 0.091(4) 0.087(4) 0.021(3) 0.012(4) 0.051(4)
C13S 0.089(3) 0.089(3) 0.100(4) 0.011(3) 0.018(3) 0.056(3)

loop_
_atom_type_symbol
_atom_type_description
_atom_type_scat_dispersion_real
_atom_type_scat_dispersion_imag
_atom_type_scat_source
C C 0.0033 0.0016 'International Tables Vol C Tables 4.2.6.8 and 6.1.1.4'
H H 0.0000 0.0000 'International Tables Vol C Tables 4.2.6.8 and 6.1.1.4'
N N 0.0061 0.0033 'International Tables Vol C Tables 4.2.6.8 and 6.1.1.4'
Ni Ni 0.3393 1.1124 'International Tables Vol C Tables 4.2.6.8 and 6.1.1.4'
O O 0.0106 0.0060 'International Tables Vol C Tables 4.2.6.8 and 6.1.1.4'

loop_
_geom_angle_atom_site_label_1
_geom_angle_atom_site_label_2
_geom_angle_atom_site_label_3
_geom_angle
_geom_angle_site_symmetry_1
_geom_angle_site_symmetry_3
O1 Ni1 Ni1 42.88(9) 2_775 2_775
O1 Ni1 Ni1 44.24(8) . 2_775
O1 Ni1 O1 87.12(12) . 2_775
O1 Ni1 N1 92.84(13) . .
O1 Ni1 N1 177.77(13) 2_775 .
O1 Ni1 N2 90.00(13) 2_775 .
O1 Ni1 N2 175.78(13) . .
N1 Ni1 Ni1 137.03(12) . 2_775
N1 Ni1 N2 89.92(14) . .
N2 Ni1 Ni1 132.80(11) . 2_775
Ni1 O1 Ni1 92.88(12) . 2_775
C1 O1 Ni1 133.4(3) . 2_775
C1 O1 Ni1 132.9(2) . .
C9 N1 Ni1 131.2(3) . .
C9 N1 C10 119.5(3) . .
C10 N1 Ni1 108.9(3) . .
C11 N2 Ni1 107.9(3) . .
C12 N2 Ni1 133.1(3) . .
C12 N2 C11 119.0(4) . .
O1 C1 C2 120.3(4) . .
O1 C1 C13 121.4(3) . 2_775
C13 C1 C2 118.2(3) 2_775 .
C1 C2 C9 124.2(3) . .
C3 C2 C1 118.9(4) . .
C3 C2 C9 116.9(3) . .
C2 C3 H3 118.2 . .
C4 C3 C2 123.6(3) . .
C4 C3 H3 118.2 . .
C3 C4 C5 132.1(6) . .
C3 C4 C5A 119.0(4) . .
C3 C4 C14 116.2(4) . 2_775
C5A C4 C5 14.9(6) . .
C14 C4 C5 111.4(6) 2_775 .
C14 C4 C5A 124.8(5) 2_775 .
C6 C5 C4 117.1(12) . .
C7 C5 C4 99.5(11) . .
C7 C5 C6 103.7(15) . .
C8 C5 C4 100.1(15) . .
C8 C5 C6 115.8(16) . .
C8 C5 C7 120.2(17) . .
C4 C5A C6A 118.2(6) . .
C4 C5A C7A 108.4(5) . .
C4 C5A C8A 110.1(5) . .
C6A C5A C7A 108.6(6) . .
C6A C5A C8A 107.0(6) . .
C8A C5A C7A 103.5(6) . .
C5 C6 H6A 109.5 . .
C5 C6 H6B 109.5 . .
C5 C6 H6C 109.5 . .
C5 C6 H8AB 85.2 . .
H6A C6 H6B 109.5 . .
H6A C6 H6C 109.5 . .
H6A C6 H8AB 25.4 . .
H6B C6 H6C 109.5 . .
H6B C6 H8AB 127.1 . .
H6C C6 H8AB 112.6 . .
C5A C6A H8C 90.4 . .
H6AA C6A H8C 134.1 . .
H6AB C6A H8C 25.8 . .
H6AC C6A H8C 101.4 . .
C5 C7 H7A 109.5 . .
C5 C7 H7B 109.5 . .
C5 C7 H7C 109.5 . .
H7A C7 H7B 109.5 . .
H7A C7 H7C 109.5 . .
H7B C7 H7C 109.5 . .
C5 C8 H8A 110.0 . .
C5 C8 H8B 109.5 . .
C5 C8 H8C 108.9 . .
C5 C8 H8AA 97.2 . .
C5 C8 H8AC 81.5 . .
H8A C8 H8B 109.5 . .
H8A C8 H8C 109.5 . .
H8A C8 H8AA 24.2 . .
H8A C8 H8AC 84.1 . .
H8B C8 H8C 109.5 . .
H8B C8 H8AA 96.1 . .
H8B C8 H8AC 48.2 . .
H8C C8 H8AA 133.7 . .
H8C C8 H8AC 157.6 . .
H8AA C8 H8AC 61.1 . .
C5A C8A H8A 74.9 . .
C5A C8A H8AA 109.3 . .
C5A C8A H8AB 109.4 . .
C5A C8A H8AC 109.7 . .
H8A C8A H8AA 38.9 . .
H8A C8A H8AB 140.0 . .
H8A C8A H8AC 105.8 . .
H8AA C8A H8AB 109.5 . .
H8AA C8A H8AC 109.5 . .
H8AB C8A H8AC 109.5 . .
O2 C9 N1 122.4(4) . .
O2 C9 C2 120.1(3) . .
N1 C9 C2 117.5(3) . .
N1 C10 H10E 109.6 . .
N1 C10 H10F 109.6 . .
N1 C10 C11 110.2(4) . .
H10E C10 H10F 108.1 . .
C11 C10 H10E 109.6 . .
C11 C10 H10F 109.6 . .
N2 C11 C10 111.3(4) . .
N2 C11 H11E 109.4 . .
N2 C11 H11F 109.4 . .
C10 C11 H11E 109.4 . .
C10 C11 H11F 109.4 . .
H11E C11 H11F 108.0 . .
O3 C12 N2 123.7(3) . .
O3 C12 C13 119.5(3) . .
N2 C12 C13 116.8(4) . .
C1 C13 C12 123.8(3) 2_775 .
C14 C13 C1 119.9(3) . 2_775
C14 C13 C12 116.3(4) . .
C4 C14 H14 118.6 2_775 .
C13 C14 C4 122.9(4) . 2_775
C13 C14 H14 118.6 . .
H4A O4 H4B 107.0 . .
C1S N1S C5S 109.8(3) . .
C1S N1S C9B 94.3(6) . .
C1S N1S C9S 118.5(4) . .
C1S N1S C13S 106.3(3) . .
C5S N1S C9B 107.9(5) . .
C9S N1S C5S 104.4(3) . .
C9S N1S C9B 25.6(5) . .
C13S N1S C5S 111.9(4) . .
C13S N1S C9B 124.5(6) . .
C13S N1S C9S 105.9(4) . .
N1S C1S H1SA 108.4 . .
N1S C1S H1SB 108.4 . .
H1SA C1S H1SB 107.5 . .
C2S C1S N1S 115.5(3) . .
C2S C1S H1SA 108.4 . .
C2S C1S H1SB 108.4 . .
C1S C2S H2SA 109.2 . .
C1S C2S H2SB 109.2 . .
C1S C2S C3S 111.9(4) . .
H2SA C2S H2SB 107.9 . .
C3S C2S H2SA 109.2 . .
C3S C2S H2SB 109.2 . .
C2S C3S H3SA 108.7 . .
C2S C3S H3SB 108.7 . .
H3SA C3S H3SB 107.6 . .
C4S C3S C2S 114.0(5) . .
C4S C3S H3SA 108.7 . .
C4S C3S H3SB 108.7 . .
C3S C4S H4SA 109.5 . .
C3S C4S H4SB 109.5 . .
C3S C4S H4SC 109.5 . .
H4SA C4S H4SB 109.5 . .
H4SA C4S H4SC 109.5 . .
H4SB C4S H4SC 109.5 . .
N1S C5S H5SA 108.3 . .
N1S C5S H5SB 108.3 . .
H5SA C5S H5SB 107.4 . .
C6S C5S N1S 116.0(3) . .
C6S C5S H5SA 108.3 . .
C6S C5S H5SB 108.3 . .
C5S C6S H6SA 109.3 . .
C5S C6S H6SB 109.3 . .
H6SA C6S H6SB 108.0 . .
C7S C6S C5S 111.6(4) . .
C7S C6S H6SA 109.3 . .
C7S C6S H6SB 109.3 . .
C6S C7S H7SA 108.6 . .
C6S C7S H7SB 108.6 . .
H7SA C7S H7SB 107.5 . .
C8S C7S C6S 114.8(5) . .
C8S C7S H7SA 108.6 . .
C8S C7S H7SB 108.6 . .
C7S C8S H8SA 109.5 . .
C7S C8S H8SB 109.5 . .
C7S C8S H8SC 109.5 . .
H8SA C8S H8SB 109.5 . .
H8SA C8S H8SC 109.5 . .
H8SB C8S H8SC 109.5 . .
N1S C9B H9BA 107.6 . .
N1S C9B H9BB 107.6 . .
H9BA C9B H9BB 107.0 . .
C10B C9B N1S 118.9(9) . .
C10B C9B H9BA 107.6 . .
C10B C9B H9BB 107.6 . .
N1S C9S H9SA 108.6 . .
N1S C9S H9SB 108.6 . .
N1S C9S C10S 114.7(4) . .
H9SA C9S H9SB 107.6 . .
C10S C9S H9SA 108.6 . .
C10S C9S H9SB 108.6 . .
C9B C10B H10A 108.8 . .
C9B C10B H10B 108.8 . .
H10A C10B H10B 107.7 . .
C11B C10B C9B 113.6(13) . .
C11B C10B H10A 108.8 . .
C11B C10B H10B 108.8 . .
C9S C10S H10C 109.5 . .
C9S C10S H10D 109.5 . .
C9S C10S C11S 110.5(5) . .
H10C C10S H10D 108.1 . .
C11S C10S H10C 109.5 . .
C11S C10S H10D 109.5 . .
C10B C11B H11A 111.5 . .
C10B C11B H11B 111.5 . .
H11A C11B H11B 109.3 . .
C12B C11B C10B 101(2) . .
C12B C11B H11A 111.5 . .
C12B C11B H11B 111.5 . .
C10S C11S H11C 108.8 . .
C10S C11S H11D 108.8 . .
H11C C11S H11D 107.7 . .
C12S C11S C10S 113.7(7) . .
C12S C11S H11C 108.8 . .
C12S C11S H11D 108.8 . .
C11B C12B H12A 109.5 . .
C11B C12B H12B 109.5 . .
C11B C12B H12C 109.5 . .
H12A C12B H12B 109.5 . .
H12A C12B H12C 109.5 . .
H12B C12B H12C 109.5 . .
N1S C13S H13A 107.9 . .
N1S C13S H13B 109.1 . .
N1S C13S C14B 116.0(4) . .
N1S C13S C14S 116.6(7) . .
H13A C13S H13B 107.4 . .
C14B C13S H13A 102.2 . .
C14B C13S H13B 113.6 . .
C14S C13S H13A 120.5 . .
C14S C13S H13B 93.6 . .
C14S C13S C14B 22.8(8) . .
C13S C14B H14A 109.9 . .
C13S C14B H14B 109.9 . .
H14A C14B H14B 108.3 . .
C15B C14B C13S 108.8(6) . .
C15B C14B H14A 109.9 . .
C15B C14B H14B 109.9 . .
C13S C14S H14C 111.2 . .
C13S C14S H14D 111.2 . .
H14C C14S H14D 109.1 . .
C15S C14S C13S 102.7(11) . .
C15S C14S H14C 111.2 . .
C15S C14S H14D 111.2 . .
C14B C15B H15A 112.9 . .
C14B C15B H15B 112.9 . .
C14B C15B C16B 94.0(7) . .
H15A C15B H15B 110.3 . .
C16B C15B H15A 112.9 . .
C16B C15B H15B 112.9 . .
C14S C15S H15C 101.2 . .
C14S C15S H15D 101.2 . .
C14S C15S C16S 142.9(17) . .
H15C C15S H15D 104.5 . .
C16S C15S H15C 101.2 . .
C16S C15S H15D 101.2 . .
C15B C16B H16A 109.5 . .
C15B C16B H16B 109.5 . .
C15B C16B H16C 109.5 . .
H16A C16B H16B 109.5 . .
H16A C16B H16C 109.5 . .
H16B C16B H16C 109.5 . .

loop_
_geom_bond_atom_site_label_1
_geom_bond_atom_site_label_2
_geom_bond_distance
_geom_bond_site_symmetry_2
Ni1 Ni1 2.6015(17) 2_775
Ni1 O1 1.817(2) 2_775
Ni1 O1 1.772(3) .
Ni1 N1 1.868(3) .
Ni1 N2 1.889(4) .
O1 Ni1 1.817(2) 2_775
O1 C1 1.326(4) .
O2 C9 1.256(4) .
O3 C12 1.244(5) .
N1 C9 1.330(5) .
N1 C10 1.454(6) .
N2 C11 1.452(5) .
N2 C12 1.346(5) .
C1 C2 1.425(5) .
C1 C13 1.407(5) 2_775
C2 C3 1.402(5) .
C2 C9 1.489(6) .
C3 H3 0.9500 .
C3 C4 1.383(6) .
C4 C5 1.703(16) .
C4 C5A 1.476(8) .
C4 C14 1.401(5) 2_775
C5 C6 1.47(2) .
C5 C7 1.46(2) .
C5 C8 1.43(3) .
C5A C6A 1.527(10) .
C5A C7A 1.585(10) .
C5A C8A 1.566(10) .
C6 H6A 0.9800 .
C6 H6B 0.9800 .
C6 H6C 0.9800 .
C6 H8AB 1.3773 .
C6A H6AA 0.9800 .
C6A H6AB 0.9800 .
C6A H6AC 0.9800 .
C6A H8C 0.5296 .
C7 H7A 0.9800 .
C7 H7B 0.9800 .
C7 H7C 0.9800 .
C7A H7AA 0.9800 .
C7A H7AB 0.9800 .
C7A H7AC 0.9800 .
C8 H8A 0.9800 .
C8 H8B 0.9799 .
C8 H8C 0.9800 .
C8 H8AA 1.5604 .
C8 H8AC 1.5865 .
C8A H8A 1.2386 .
C8A H8AA 0.9799 .
C8A H8AB 0.9800 .
C8A H8AC 0.9802 .
C10 H10E 0.9900 .
C10 H10F 0.9900 .
C10 C11 1.470(6) .
C11 H11E 0.9900 .
C11 H11F 0.9900 .
C12 C13 1.504(5) .
C13 C1 1.407(5) 2_775
C13 C14 1.394(5) .
C14 C4 1.401(5) 2_775
C14 H14 0.9500 .
O4 H4A 0.8700 .
O4 H4B 0.9000 .
N1S C1S 1.512(6) .
N1S C5S 1.528(5) .
N1S C9B 1.561(8) .
N1S C9S 1.527(5) .
N1S C13S 1.517(6) .
C1S H1SA 0.9900 .
C1S H1SB 0.9900 .
C1S C2S 1.492(7) .
C2S H2SA 0.9900 .
C2S H2SB 0.9900 .
C2S C3S 1.534(7) .
C3S H3SA 0.9900 .
C3S H3SB 0.9900 .
C3S C4S 1.517(8) .
C4S H4SA 0.9800 .
C4S H4SB 0.9800 .
C4S H4SC 0.9800 .
C5S H5SA 0.9900 .
C5S H5SB 0.9900 .
C5S C6S 1.520(6) .
C6S H6SA 0.9900 .
C6S H6SB 0.9900 .
C6S C7S 1.513(7) .
C7S H7SA 0.9900 .
C7S H7SB 0.9900 .
C7S C8S 1.475(8) .
C8S H8SA 0.9800 .
C8S H8SB 0.9800 .
C8S H8SC 0.9800 .
C9B H9BA 0.9900 .
C9B H9BB 0.9900 .
C9B C10B 1.552(11) .
C9S H9SA 0.9900 .
C9S H9SB 0.9900 .
C9S C10S 1.536(7) .
C10B H10A 0.9900 .
C10B H10B 0.9900 .
C10B C11B 1.545(12) .
C10S H10C 0.9900 .
C10S H10D 0.9900 .
C10S C11S 1.540(8) .
C11B H11A 0.9900 .
C11B H11B 0.9900 .
C11B C12B 1.505(13) .
C11S H11C 0.9900 .
C11S H11D 0.9900 .
C11S C12S 1.509(10) .
C12B H12A 0.9800 .
C12B H12B 0.9800 .
C12B H12C 0.9800 .
C12S H12D 0.9800 .
C12S H12E 0.9800 .
C12S H12F 0.9800 .
C13S H13A 0.9907 .
C13S H13B 0.9899 .
C13S C14B 1.582(8) .
C13S C14S 1.580(11) .
C14B H14A 0.9900 .
C14B H14B 0.9900 .
C14B C15B 1.545(9) .
C14S H14C 0.9900 .
C14S H14D 0.9900 .
C14S C15S 1.578(11) .
C15B H15A 0.9900 .
C15B H15B 0.9900 .
C15B C16B 1.703(10) .
C15S H15C 0.9900 .
C15S H15D 0.9900 .
C15S C16S 1.687(12) .
C16B H16A 0.9800 .
C16B H16B 0.9800 .
C16B H16C 0.9800 .
C16S H16D 0.9800 .
C16S H16E 0.9800 .
C16S H16F 0.9800 .
